data_2236215
loop_
_publ_author_name
'Wattanathana, Worawat'
'Veranitisagul, Chatchai'
'Kaewvilai, Attaphon'
'Laobuthee, Apirat'
'Koonsaeng, Nattamon'

_publ_section_title
;
 4,4'-Diethyl-2,2'-[(<i>N</i>-cyclohexylimino)bis(methylene)]diphenol
;
_journal_coeditor_code GG2100
_journal_issue 10
_journal_name_full 'Acta Crystallographica Section E'
_journal_page_first o3050
_journal_paper_doi 10.1107/S1600536812040342
_journal_volume 68
_journal_year 2012
_chemical_formula_iupac 'C24 H33 N O2'
_chemical_formula_moiety 'C24 H33 N O2'
_chemical_formula_sum 'C24 H33 N O2'
_chemical_formula_weight 367.51
_chemical_name_systematic
;
4,4'-Diethyl-2,2'-[(<i>N</i>-cyclohexylimino)bis(methylene)]diphenol
;
_space_group_IT_number 2
_symmetry_cell_setting triclinic
_symmetry_space_group_name_Hall '-P 1'
_symmetry_space_group_name_H-M 'P -1'
_atom_sites_solution_hydrogens geom
_atom_sites_solution_primary direct
_atom_sites_solution_secondary difmap
_audit_creation_method SHELXL-97
_cell_angle_alpha 82.140(4)
_cell_angle_beta 73.960(4)
_cell_angle_gamma 81.676(4)
_cell_formula_units_Z 2
_cell_length_a 9.4224(12)
_cell_length_b 10.3799(16)
_cell_length_c 11.8143(18)
_cell_measurement_reflns_used 3314
_cell_measurement_temperature 296(2)
_cell_measurement_theta_max 28.18
_cell_measurement_theta_min 2.55
_cell_volume 1093.1(3)
_computing_cell_refinement 'SAINT (Bruker, 2007)'
_computing_data_collection 'APEX2 (Bruker, 2007)'
_computing_data_reduction 'SAINT (Bruker, 2007)'
_computing_molecular_graphics 'SHELXTL (Sheldrick, 2008)'
_computing_publication_material 'SHELXL97 (Sheldrick, 2008 and publCIF (Westrip, 2010)'
_computing_structure_refinement 'SHELXL97 (Sheldrick, 2008)'
_computing_structure_solution 'SHELXS97 (Sheldrick, 2008)'
_diffrn_ambient_temperature 296(2)
_diffrn_measured_fraction_theta_full 0.989
_diffrn_measured_fraction_theta_max 0.989
_diffrn_measurement_device_type 'Bruker APEXII CCD'
_diffrn_measurement_method '\f and \w scans'
_diffrn_radiation_monochromator graphite
_diffrn_radiation_source 'fine-focus sealed tube'
_diffrn_radiation_type MoK\a
_diffrn_radiation_wavelength 0.71073
_diffrn_reflns_av_R_equivalents 0.0218
_diffrn_reflns_av_sigmaI/netI 0.0337
_diffrn_reflns_limit_h_max 12
_diffrn_reflns_limit_h_min -12
_diffrn_reflns_limit_k_max 13
_diffrn_reflns_limit_k_min -13
_diffrn_reflns_limit_l_max 15
_diffrn_reflns_limit_l_min -15
_diffrn_reflns_number 8721
_diffrn_reflns_theta_full 28.20
_diffrn_reflns_theta_max 28.20
_diffrn_reflns_theta_min 1.80
_exptl_absorpt_coefficient_mu 0.070
_exptl_absorpt_correction_type none
_exptl_crystal_colour colourless
_exptl_crystal_density_diffrn 1.117
_exptl_crystal_density_method 'not measured'
_exptl_crystal_description block
_exptl_crystal_F_000 400.0
_exptl_crystal_size_max 0.90
_exptl_crystal_size_mid 0.44
_exptl_crystal_size_min 0.24
_refine_diff_density_max 0.267
_refine_diff_density_min -0.234
_refine_ls_extinction_method none
_refine_ls_goodness_of_fit_ref 1.124
_refine_ls_hydrogen_treatment mixed
_refine_ls_matrix_type full
_refine_ls_number_parameters 252
_refine_ls_number_reflns 5350
_refine_ls_number_restraints 0
_refine_ls_restrained_S_all 1.124
_refine_ls_R_factor_all 0.0859
_refine_ls_R_factor_gt 0.0595
_refine_ls_shift/su_max 0.000
_refine_ls_shift/su_mean 0.000
_refine_ls_structure_factor_coef Fsqd
_refine_ls_weighting_details 'w=1/[\s^2^(Fo^2^)+(0.085P)^2^+0.1411P] where P=(Fo^2^+2Fc^2^)/3'
_refine_ls_weighting_scheme calc
_refine_ls_wR_factor_gt 0.1649
_refine_ls_wR_factor_ref 0.1846
_reflns_number_gt 3648
_reflns_number_total 5350
_reflns_threshold_expression I>2\s(I)
_cod_data_source_file gg2100.cif
_cod_data_source_block I
_cod_database_code 2236215
_cod_database_fobs_code 2236215

loop_
_symmetry_equiv_pos_as_xyz
'x, y, z'
'-x, -y, -z'

loop_
_atom_site_type_symbol
_atom_site_label
_atom_site_fract_x
_atom_site_fract_y
_atom_site_fract_z
_atom_site_U_iso_or_equiv
_atom_site_adp_type
_atom_site_calc_flag
_atom_site_refinement_flags
_atom_site_occupancy
_atom_site_symmetry_multiplicity
N N 0.15859(13) 0.23370(12) 0.54691(10) 0.0404(3) Uani d . 1 1
O O1 0.42889(14) 0.18278(12) 0.57669(13) 0.0633(4) Uani d . 1 1
O O2 0.32304(15) -0.01044(13) 0.44034(11) 0.0627(4) Uani d . 1 1
C C6 0.29872(16) 0.39939(15) 0.58608(13) 0.0436(3) Uani d . 1 1
C C8 0.09657(17) 0.19375(17) 0.45693(14) 0.0487(4) Uani d . 1 1
H H8A 0.0189 0.2606 0.4417 0.058 Uiso calc R 1 1
H H8B 0.0520 0.1132 0.4875 0.058 Uiso calc R 1 1
C C9 0.21273(17) 0.17318(17) 0.34271(14) 0.0479(4) Uani d . 1 1
C C19 0.06585(15) 0.21269(15) 0.67028(13) 0.0432(3) Uani d . 1 1
H H19A 0.1157 0.2486 0.7196 0.052 Uiso calc R 1 1
C C5 0.2872(2) 0.52251(17) 0.62205(16) 0.0560(4) Uani d . 1 1
H H5A 0.2120 0.5852 0.6064 0.067 Uiso calc R 1 1
C C1 0.41114(16) 0.30665(16) 0.61073(14) 0.0468(4) Uani d . 1 1
C C2 0.50701(18) 0.3377(2) 0.67020(17) 0.0594(5) Uani d . 1 1
H H2A 0.5813 0.2750 0.6872 0.071 Uiso calc R 1 1
C C14 0.32556(18) 0.06974(17) 0.33839(15) 0.0509(4) Uani d . 1 1
C C10 0.2111(2) 0.2556(2) 0.23952(16) 0.0619(5) Uani d . 1 1
H H10A 0.1357 0.3246 0.2419 0.074 Uiso calc R 1 1
C C13 0.4330(2) 0.0513(2) 0.23316(17) 0.0639(5) Uani d . 1 1
H H13A 0.5090 -0.0171 0.2303 0.077 Uiso calc R 1 1
C C4 0.3830(2) 0.55644(19) 0.68038(17) 0.0634(5) Uani d . 1 1
C C3 0.4923(2) 0.4615(2) 0.70427(17) 0.0634(5) Uani d . 1 1
H H3A 0.5574 0.4816 0.7442 0.076 Uiso calc R 1 1
C C12 0.4272(2) 0.1345(2) 0.13275(18) 0.0745(6) Uani d . 1 1
H H12A 0.4992 0.1200 0.0625 0.089 Uiso calc R 1 1
C C11 0.3180(3) 0.2386(2) 0.13297(17) 0.0729(6) Uani d . 1 1
C C20 0.0648(3) 0.0674(2) 0.71237(18) 0.0735(6) Uani d . 1 1
H H20A 0.1661 0.0253 0.6976 0.088 Uiso calc R 1 1
H H20B 0.0130 0.0273 0.6683 0.088 Uiso calc R 1 1
C C24 -0.0908(2) 0.2822(3) 0.69530(19) 0.0811(7) Uani d . 1 1
H H24A -0.1468 0.2483 0.6505 0.097 Uiso calc R 1 1
H H24B -0.0878 0.3750 0.6708 0.097 Uiso calc R 1 1
C C21 -0.0116(3) 0.0471(2) 0.8443(2) 0.0883(7) Uani d . 1 1
H H21A -0.0157 -0.0457 0.8684 0.106 Uiso calc R 1 1
H H21B 0.0460 0.0794 0.8887 0.106 Uiso calc R 1 1
C C15 0.3654(3) 0.6929(2) 0.7176(3) 0.0950(8) Uani d . 1 1
H H15A 0.4601 0.7105 0.7263 0.114 Uiso calc R 1 1
H H15B 0.3409 0.7553 0.6550 0.114 Uiso calc R 1 1
C C23 -0.1674(2) 0.2610(3) 0.8282(2) 0.0953(9) Uani d . 1 1
H H23A -0.1171 0.3032 0.8719 0.114 Uiso calc R 1 1
H H23B -0.2694 0.3015 0.8428 0.114 Uiso calc R 1 1
C C17 0.3115(4) 0.3322(3) 0.0225(2) 0.1067(9) Uani d . 1 1
H H17A 0.2822 0.4205 0.0453 0.128 Uiso calc R 1 1
H H17B 0.4102 0.3302 -0.0312 0.128 Uiso calc R 1 1
C C22 -0.1661(3) 0.1168(3) 0.8725(2) 0.0993(9) Uani d . 1 1
H H22A -0.2087 0.1074 0.9575 0.119 Uiso calc R 1 1
H H22B -0.2272 0.0769 0.8362 0.119 Uiso calc R 1 1
C C16 0.2541(4) 0.7143(3) 0.8259(3) 0.1463(15) Uani d . 1 1
H H16A 0.2500 0.8027 0.8432 0.219 Uiso calc R 1 1
H H16B 0.2785 0.6548 0.8892 0.219 Uiso calc R 1 1
H H16C 0.1592 0.6998 0.8178 0.219 Uiso calc R 1 1
C C18 0.2088(4) 0.3018(5) -0.0399(3) 0.1597(18) Uani d . 1 1
H H18A 0.2107 0.3637 -0.1083 0.240 Uiso calc R 1 1
H H18B 0.1100 0.3064 0.0118 0.240 Uiso calc R 1 1
H H18C 0.2379 0.2151 -0.0641 0.240 Uiso calc R 1 1
C C7 0.20041(18) 0.36794(15) 0.51474(15) 0.0490(4) Uani d . 1 1
H H7A 0.1110 0.4295 0.5272 0.059 Uiso calc R 1 1
H H7B 0.2520 0.3783 0.4313 0.059 Uiso calc R 1 1
H H1 0.347(3) 0.176(2) 0.548(2) 0.107(9) Uiso d . 1 1
H H2 0.398(3) -0.073(3) 0.430(2) 0.095(8) Uiso d . 1 1

loop_
_atom_site_aniso_label
_atom_site_aniso_U_11
_atom_site_aniso_U_22
_atom_site_aniso_U_33
_atom_site_aniso_U_12
_atom_site_aniso_U_13
_atom_site_aniso_U_23
N 0.0376(6) 0.0464(7) 0.0397(6) -0.0025(5) -0.0143(5) -0.0062(5)
O1 0.0465(6) 0.0623(8) 0.0889(10) 0.0105(5) -0.0289(6) -0.0287(7)
O2 0.0614(8) 0.0638(8) 0.0573(8) 0.0116(6) -0.0139(6) -0.0103(6)
C6 0.0435(8) 0.0465(8) 0.0403(8) -0.0091(6) -0.0092(6) -0.0023(6)
C8 0.0416(8) 0.0629(10) 0.0467(8) -0.0035(7) -0.0193(6) -0.0096(7)
C9 0.0465(8) 0.0600(10) 0.0430(8) -0.0093(7) -0.0169(7) -0.0105(7)
C19 0.0360(7) 0.0535(9) 0.0419(8) -0.0032(6) -0.0117(6) -0.0092(6)
C5 0.0613(10) 0.0481(9) 0.0579(10) -0.0094(8) -0.0136(8) -0.0038(8)
C1 0.0371(7) 0.0554(9) 0.0481(9) -0.0062(6) -0.0086(6) -0.0098(7)
C2 0.0418(8) 0.0740(12) 0.0662(11) -0.0100(8) -0.0165(8) -0.0117(9)
C14 0.0499(9) 0.0589(10) 0.0484(9) -0.0097(7) -0.0137(7) -0.0156(7)
C10 0.0668(11) 0.0746(12) 0.0518(10) -0.0144(9) -0.0263(9) -0.0028(9)
C13 0.0523(10) 0.0784(13) 0.0632(12) -0.0129(9) -0.0055(8) -0.0291(10)
C4 0.0730(12) 0.0642(11) 0.0548(10) -0.0314(10) -0.0042(9) -0.0128(8)
C3 0.0548(10) 0.0844(14) 0.0581(11) -0.0291(10) -0.0136(8) -0.0114(9)
C12 0.0691(12) 0.1093(18) 0.0493(11) -0.0365(12) -0.0006(9) -0.0245(11)
C11 0.0801(14) 0.1002(16) 0.0462(10) -0.0369(12) -0.0178(9) -0.0033(10)
C20 0.0908(15) 0.0628(12) 0.0577(11) -0.0216(10) 0.0021(10) -0.0050(9)
C24 0.0465(10) 0.128(2) 0.0611(12) 0.0191(11) -0.0117(9) -0.0200(12)
C21 0.1108(19) 0.0852(16) 0.0598(13) -0.0401(14) 0.0038(12) 0.0003(11)
C15 0.122(2) 0.0749(15) 0.0982(18) -0.0377(14) -0.0226(16) -0.0284(13)
C23 0.0506(11) 0.163(3) 0.0645(13) 0.0154(14) -0.0041(9) -0.0361(16)
C17 0.130(2) 0.145(3) 0.0532(13) -0.0617(19) -0.0274(14) 0.0172(14)
C22 0.0791(16) 0.167(3) 0.0577(13) -0.0605(17) 0.0003(11) -0.0198(15)
C16 0.151(3) 0.111(2) 0.162(3) -0.030(2) 0.020(3) -0.077(2)
C18 0.156(3) 0.253(5) 0.091(2) -0.105(3) -0.064(2) 0.063(3)
C7 0.0528(9) 0.0464(9) 0.0505(9) -0.0030(7) -0.0218(7) -0.0001(7)

loop_
_atom_type_symbol
_atom_type_description
_atom_type_scat_dispersion_real
_atom_type_scat_dispersion_imag
_atom_type_scat_source
C C 0.0033 0.0016 'International Tables Vol C Tables 4.2.6.8 and 6.1.1.4'
H H 0.0000 0.0000 'International Tables Vol C Tables 4.2.6.8 and 6.1.1.4'
N N 0.0061 0.0033 'International Tables Vol C Tables 4.2.6.8 and 6.1.1.4'
O O 0.0106 0.0060 'International Tables Vol C Tables 4.2.6.8 and 6.1.1.4'

loop_
_geom_angle_atom_site_label_1
_geom_angle_atom_site_label_2
_geom_angle_atom_site_label_3
_geom_angle
C7 N C8 111.05(12)
C7 N C19 112.92(12)
C8 N C19 114.48(11)
C1 O1 H1 106.7(16)
C14 O2 H2 111.5(16)
C5 C6 C1 117.94(15)
C5 C6 C7 121.62(15)
C1 C6 C7 120.30(14)
N C8 C9 112.25(12)
N C8 H8A 109.2
C9 C8 H8A 109.2
N C8 H8B 109.2
C9 C8 H8B 109.2
H8A C8 H8B 107.9
C10 C9 C14 118.44(16)
C10 C9 C8 121.57(16)
C14 C9 C8 119.99(15)
N C19 C24 116.08(14)
N C19 C20 111.12(13)
C24 C19 C20 110.84(17)
N C19 H19A 106.0
C24 C19 H19A 106.0
C20 C19 H19A 106.0
C6 C5 C4 122.68(17)
C6 C5 H5A 118.7
C4 C5 H5A 118.7
O1 C1 C2 118.84(15)
O1 C1 C6 120.72(14)
C2 C1 C6 120.44(16)
C3 C2 C1 119.93(18)
C3 C2 H2A 120.0
C1 C2 H2A 120.0
O2 C14 C13 122.99(17)
O2 C14 C9 117.11(15)
C13 C14 C9 119.90(17)
C11 C10 C9 122.5(2)
C11 C10 H10A 118.8
C9 C10 H10A 118.8
C12 C13 C14 119.99(19)
C12 C13 H13A 120.0
C14 C13 H13A 120.0
C3 C4 C5 117.73(17)
C3 C4 C15 121.8(2)
C5 C4 C15 120.5(2)
C4 C3 C2 121.27(17)
C4 C3 H3A 119.4
C2 C3 H3A 119.4
C11 C12 C13 122.14(18)
C11 C12 H12A 118.9
C13 C12 H12A 118.9
C12 C11 C10 117.07(19)
C12 C11 C17 122.6(2)
C10 C11 C17 120.4(2)
C19 C20 C21 110.63(17)
C19 C20 H20A 109.5
C21 C20 H20A 109.5
C19 C20 H20B 109.5
C21 C20 H20B 109.5
H20A C20 H20B 108.1
C19 C24 C23 109.84(17)
C19 C24 H24A 109.7
C23 C24 H24A 109.7
C19 C24 H24B 109.7
C23 C24 H24B 109.7
H24A C24 H24B 108.2
C22 C21 C20 111.5(2)
C22 C21 H21A 109.3
C20 C21 H21A 109.3
C22 C21 H21B 109.3
C20 C21 H21B 109.3
H21A C21 H21B 108.0
C16 C15 C4 114.7(2)
C16 C15 H15A 108.6
C4 C15 H15A 108.6
C16 C15 H15B 108.6
C4 C15 H15B 108.6
H15A C15 H15B 107.6
C22 C23 C24 111.7(2)
C22 C23 H23A 109.3
C24 C23 H23A 109.3
C22 C23 H23B 109.3
C24 C23 H23B 109.3
H23A C23 H23B 107.9
C18 C17 C11 113.9(2)
C18 C17 H17A 108.8
C11 C17 H17A 108.8
C18 C17 H17B 108.8
C11 C17 H17B 108.8
H17A C17 H17B 107.7
C21 C22 C23 111.59(18)
C21 C22 H22A 109.3
C23 C22 H22A 109.3
C21 C22 H22B 109.3
C23 C22 H22B 109.3
H22A C22 H22B 108.0
C15 C16 H16A 109.5
C15 C16 H16B 109.5
H16A C16 H16B 109.5
C15 C16 H16C 109.5
H16A C16 H16C 109.5
H16B C16 H16C 109.5
C17 C18 H18A 109.5
C17 C18 H18B 109.5
H18A C18 H18B 109.5
C17 C18 H18C 109.5
H18A C18 H18C 109.5
H18B C18 H18C 109.5
N C7 C6 112.32(12)
N C7 H7A 109.1
C6 C7 H7A 109.1
N C7 H7B 109.1
C6 C7 H7B 109.1
H7A C7 H7B 107.9

loop_
_geom_bond_atom_site_label_1
_geom_bond_atom_site_label_2
_geom_bond_distance
N C7 1.474(2)
N C8 1.4756(19)
N C19 1.4833(19)
O1 C1 1.373(2)
O1 H1 0.94(3)
O2 C14 1.364(2)
O2 H2 0.88(3)
C6 C5 1.381(2)
C6 C1 1.390(2)
C6 C7 1.506(2)
C8 C9 1.503(2)
C8 H8A 0.9700
C8 H8B 0.9700
C9 C10 1.393(2)
C9 C14 1.393(2)
C19 C24 1.515(2)
C19 C20 1.522(2)
C19 H19A 0.9800
C5 C4 1.384(3)
C5 H5A 0.9300
C1 C2 1.382(2)
C2 C3 1.375(3)
C2 H2A 0.9300
C14 C13 1.386(2)
C10 C11 1.393(3)
C10 H10A 0.9300
C13 C12 1.377(3)
C13 H13A 0.9300
C4 C3 1.379(3)
C4 C15 1.514(3)
C3 H3A 0.9300
C12 C11 1.380(3)
C12 H12A 0.9300
C11 C17 1.527(3)
C20 C21 1.525(3)
C20 H20A 0.9700
C20 H20B 0.9700
C24 C23 1.536(3)
C24 H24A 0.9700
C24 H24B 0.9700
C21 C22 1.498(4)
C21 H21A 0.9700
C21 H21B 0.9700
C15 C16 1.433(4)
C15 H15A 0.9700
C15 H15B 0.9700
C23 C22 1.516(4)
C23 H23A 0.9700
C23 H23B 0.9700
C17 C18 1.458(4)
C17 H17A 0.9700
C17 H17B 0.9700
C22 H22A 0.9700
C22 H22B 0.9700
C16 H16A 0.9600
C16 H16B 0.9600
C16 H16C 0.9600
C18 H18A 0.9600
C18 H18B 0.9600
C18 H18C 0.9600
C7 H7A 0.9700
C7 H7B 0.9700

loop_
_geom_hbond_atom_site_label_D
_geom_hbond_atom_site_label_H
_geom_hbond_atom_site_label_A
_geom_hbond_site_symmetry_A
_geom_hbond_distance_DH
_geom_hbond_distance_HA
_geom_hbond_distance_DA
_geom_hbond_angle_DHA
_geom_hbond_publ_flag
O1 H1 O2 . 0.94(3) 2.52(2) 3.156(2) 124.8(18) yes
O1 H1 N . 0.94(3) 1.79(3) 2.6352(19) 147.8(19) yes
O2 H2 O1 2_656 0.88(3) 1.84(3) 2.708(2) 168(3) yes

loop_
_geom_torsion_atom_site_label_1
_geom_torsion_atom_site_label_2
_geom_torsion_atom_site_label_3
_geom_torsion_atom_site_label_4
_geom_torsion
C7 N C8 C9 70.20(17)
C19 N C8 C9 -160.49(13)
N C8 C9 C10 -112.40(16)
N C8 C9 C14 67.57(19)
C7 N C19 C24 69.65(18)
C8 N C19 C24 -58.74(19)
C7 N C19 C20 -162.49(14)
C8 N C19 C20 69.13(18)
C1 C6 C5 C4 0.4(2)
C7 C6 C5 C4 -175.33(16)
C5 C6 C1 O1 -179.63(15)
C7 C6 C1 O1 -3.9(2)
C5 C6 C1 C2 0.5(2)
C7 C6 C1 C2 176.22(15)
O1 C1 C2 C3 179.41(16)
C6 C1 C2 C3 -0.7(3)
C10 C9 C14 O2 -179.05(14)
C8 C9 C14 O2 1.0(2)
C10 C9 C14 C13 0.3(2)
C8 C9 C14 C13 -179.66(14)
C14 C9 C10 C11 -0.3(3)
C8 C9 C10 C11 179.68(16)
O2 C14 C13 C12 178.65(16)
C9 C14 C13 C12 -0.7(3)
C6 C5 C4 C3 -1.0(3)
C6 C5 C4 C15 179.91(18)
C5 C4 C3 C2 0.7(3)
C15 C4 C3 C2 179.84(19)
C1 C2 C3 C4 0.1(3)
C14 C13 C12 C11 1.0(3)
C13 C12 C11 C10 -1.0(3)
C13 C12 C11 C17 179.35(19)
C9 C10 C11 C12 0.6(3)
C9 C10 C11 C17 -179.71(18)
N C19 C20 C21 171.75(17)
C24 C19 C20 C21 -57.6(2)
N C19 C24 C23 -174.90(18)
C20 C19 C24 C23 57.1(2)
C19 C20 C21 C22 56.1(3)
C3 C4 C15 C16 -97.6(3)
C5 C4 C15 C16 81.5(3)
C19 C24 C23 C22 -55.7(3)
C12 C11 C17 C18 97.7(3)
C10 C11 C17 C18 -81.9(4)
C20 C21 C22 C23 -54.7(3)
C24 C23 C22 C21 54.8(3)
C8 N C7 C6 -165.28(12)
C19 N C7 C6 64.58(16)
C5 C6 C7 N -143.79(15)
C1 C6 C7 N 40.6(2)

loop_
_cod_related_entry_id
_cod_related_entry_database
_cod_related_entry_code
1 ChemSpider 9409008
